data_2200465
loop_
_publ_author_name
'Umadevi, Balakrishnan'
'Stanley, Nithianantham'
'Thomas Muthiah, Packianathan'
'Bocelli, Gabriele'
'Cantoni, Andrea'

_publ_section_title
;
 <i>N</i>^6^-Benzyladenine hydrobromide and the solid-state
 conformation of cytokinins
;
_journal_issue 9
_journal_name_full 'Acta Crystallographica Section E'
_journal_page_first o881
_journal_page_last o883
_journal_paper_doi 10.1107/S1600536801013629
_journal_volume 57
_journal_year 2001
_chemical_formula_iupac 'C12 H12 Br N5'
_chemical_formula_moiety 'C12 H12 Br N5'
_chemical_formula_sum 'C12 H12 Br N5'
_chemical_formula_weight 306.16
_chemical_name_common 'N^6^-benzyladenine hydrobromide'
_chemical_name_systematic
;
?
;
_space_group_IT_number 14
_symmetry_cell_setting monoclinic
_symmetry_space_group_name_Hall '-P 2ybc'
_symmetry_space_group_name_H-M 'P 1 21/c 1'
_cell_angle_alpha 90
_cell_angle_beta 93.71(2)
_cell_angle_gamma 90
_cell_formula_units_Z 4
_cell_length_a 18.581(3)
_cell_length_b 5.163(2)
_cell_length_c 13.344(3)
_cell_measurement_reflns_used 40
_cell_measurement_temperature 293
_cell_measurement_theta_max 16.29
_cell_measurement_theta_min 6.83
_cell_volume 1277.5(6)
_computing_cell_refinement 'DIFABS (Walker & Stuart, 1983)'
_computing_data_collection 'DIFABS (Walker & Stuart, 1983)'
_computing_data_reduction 'DIFABS (Walker & Stuart, 1983)'
_computing_molecular_graphics 'ZORTEP97 (Zsolnai, 1997)'
_computing_publication_material 'PLATON (Spek, 1990)'
_computing_structure_refinement 'SHELXL97 (Sheldrick, 1997)'
_computing_structure_solution 'SHELXS97 (sheldrick, 1997)'
_diffrn_ambient_temperature 293(2)
_diffrn_measured_fraction_theta_full .641
_diffrn_measured_fraction_theta_max .641
_diffrn_measurement_device_type 'Siemens AED'
_diffrn_measurement_method \w-2\q
_diffrn_radiation_type CuK\a
_diffrn_radiation_wavelength 1.54178
_diffrn_reflns_av_R_equivalents .1064
_diffrn_reflns_av_sigmaI/netI .0232
_diffrn_reflns_limit_h_max 22
_diffrn_reflns_limit_h_min -22
_diffrn_reflns_limit_k_max 6
_diffrn_reflns_limit_k_min 0
_diffrn_reflns_limit_l_max 15
_diffrn_reflns_limit_l_min -16
_diffrn_reflns_number 1608
_diffrn_reflns_reduction_process
;
 ?
;
_diffrn_reflns_theta_full 69.90
_diffrn_reflns_theta_max 69.90
_diffrn_reflns_theta_min 4.77
_diffrn_standards_decay_% negligible
_diffrn_standards_interval_time 60
_diffrn_standards_number 3
_exptl_absorpt_coefficient_mu 4.306
_exptl_absorpt_correction_T_max .4877
_exptl_absorpt_correction_T_min .3273
_exptl_absorpt_correction_type refdelf
_exptl_absorpt_process_details '(Parkin et al., 1995)'
_exptl_crystal_colour colourless
_exptl_crystal_density_diffrn 1.592
_exptl_crystal_density_method 'not measured'
_exptl_crystal_description needle
_exptl_crystal_F_000 616
_exptl_crystal_size_max .33
_exptl_crystal_size_mid .18
_exptl_crystal_size_min .15
_refine_diff_density_max .935
_refine_diff_density_min -1.441
_refine_ls_extinction_coef .0025(5)
_refine_ls_extinction_method SHELXL97
_refine_ls_goodness_of_fit_ref 1.044
_refine_ls_hydrogen_treatment mixed
_refine_ls_matrix_type full
_refine_ls_number_parameters 208
_refine_ls_number_reflns 1556
_refine_ls_number_restraints 0
_refine_ls_restrained_S_all 1.044
_refine_ls_R_factor_all .0674
_refine_ls_R_factor_gt .0674
_refine_ls_shift/su_max .000
_refine_ls_shift/su_mean .000
_refine_ls_structure_factor_coef Fsqd
_refine_ls_weighting_details 'calc w = 1/[\s^2^(Fo^2^)+(0.0956P)^2^+1.1524P] where P = (Fo^2^+2Fc^2^)/3'
_refine_ls_weighting_scheme calc
_refine_ls_wR_factor_ref .1732
_reflns_number_gt 1556
_reflns_number_total 1556
_reflns_threshold_expression I>2\s(I)
_cod_data_source_file cv6033.cif
_cod_data_source_block I
_cod_depositor_comments
;
The following automatic conversions were performed:
'_symmetry_cell_setting' value 'Monoclinic' changed to 'monoclinic'
according to '/home/saulius/struct/CIF-dictionaries/cif_core.dic'
dictionary named 'cif_core.dic' version 2.4.1 from 2010-06-29.

Automatic conversion script
Id: cif_fix_enum 1527 2010-12-29 10:47:43Z saulius 

The following automatic conversions were performed:

'_symmetry_cell_setting' value 'Monoclinic' changed to 'monoclinic'
according to /home/saulius/struct/CIF-dictionaries/cif_core.dic
dictionary named 'cif_core.dic' version 2.4.1 from 2010-06-29.

Automatic conversion script
Id: cif_fix_values 1715 2011-07-08 13:25:40Z adriana 
;
_cod_original_sg_symbol_H-M 'P 21/c'
_cod_database_code 2200465

loop_
_symmetry_equiv_pos_as_xyz
x,y,z
-x,1/2+y,1/2-z
-x,-y,-z
x,1/2-y,1/2+z

loop_
_atom_site_aniso_label
_atom_site_aniso_U_11
_atom_site_aniso_U_22
_atom_site_aniso_U_33
_atom_site_aniso_U_12
_atom_site_aniso_U_13
_atom_site_aniso_U_23
Br1 .0661(6) .0654(6) .0464(5) .0064(4) -.0025(3) .0038(3)
N1 .067(4) .063(4) .041(3) -.004(3) -.003(3) .004(3)
N3 .070(4) .051(3) .045(3) .004(3) -.012(3) .007(3)
N6 .054(3) .075(4) .051(3) .003(3) -.004(3) .020(3)
N7 .059(4) .056(4) .049(3) .007(3) -.009(3) .007(3)
N9 .062(4) .069(4) .052(3) .012(3) -.006(3) .002(3)
C2 .078(5) .062(4) .042(3) -.003(4) -.006(3) .003(3)
C4 .062(4) .052(4) .044(3) .001(3) -.011(3) -.006(3)
C5 .061(4) .047(4) .038(3) -.003(3) -.002(3) .000(3)
C6 .061(4) .052(4) .038(3) .002(3) -.006(3) .000(3)
C8 .050(4) .076(5) .050(4) .006(4) -.002(3) .002(3)
C10 .058(5) .132(11) .071(6) .015(6) .006(4) .039(7)
C11 .047(4) .078(5) .062(4) -.002(4) .001(3) .020(4)
C12 .072(5) .088(7) .082(6) .024(5) .003(4) .002(5)
C13 .091(7) .109(8) .068(5) .018(6) -.005(5) -.017(5)
C14 .072(6) .161(13) .064(6) .008(7) -.008(5) .028(7)
C15 .071(6) .129(10) .086(7) .038(7) -.002(5) .032(7)
C16 .069(5) .085(6) .059(5) .014(5) .009(4) .006(4)

loop_
_atom_site_label
_atom_site_fract_x
_atom_site_fract_y
_atom_site_fract_z
_atom_site_U_iso_or_equiv
_atom_site_thermal_displace_type
_atom_site_calc_flag
_atom_site_refinement_flags
_atom_site_occupancy
_atom_site_type_symbol
Br1 .16929(4) .53176(16) .30710(5) .0596(3) Uani . . 1.000 Br
N1 .2273(3) .2989(12) .0426(4) .057(2) Uani . . 1.000 N
N3 .1098(4) .4556(12) .0018(4) .0560(19) Uani . . 1.000 N
N6 .2478(4) -.0404(15) .1532(5) .0603(19) Uani . . 1.000 N
N7 .0819(3) -.0472(14) .1658(4) .055(2) Uani . . 1.000 N
N9 .0124(4) .2408(13) .0828(4) .061(2) Uani . . 1.000 N
C2 .1815(5) .4583(16) -.0052(5) .061(2) Uani . . 1.000 C
C4 .0817(4) .2757(14) .0612(5) .053(2) Uani . . 1.000 C
C5 .1274(4) .0999(13) .1106(5) .049(2) Uani . . 1.000 C
C6 .2020(4) .1146(14) .1031(5) .051(2) Uani . . 1.000 C
C8 .0158(4) .0417(17) .1466(5) .059(3) Uani . . 1.000 C
C10 .3251(5) -.033(3) .1476(8) .087(4) Uani . . 1.000 C
C11 .3635(4) -.0937(18) .2487(6) .062(3) Uani . . 1.000 C
C12 .3496(6) .039(2) .3326(8) .081(3) Uani . . 1.000 C
C13 .3846(6) -.021(2) .4229(8) .090(4) Uani . . 1.000 C
C14 .4354(6) -.207(3) .4295(8) .100(5) Uani . . 1.000 C
C15 .4499(6) -.347(3) .3451(9) .096(5) Uani . . 1.000 C
C16 .4131(5) -.289(2) .2542(7) .071(3) Uani . . 1.000 C
H2 .200(4) .601(17) -.047(6) .06(2) Uiso . . 1.000 H
H3 .084(4) .567(13) -.032(5) .040(18) Uiso . . 1.000 H
H6 .234(3) -.178(14) .182(5) .042(18) Uiso . . 1.000 H
H7 .094(3) -.167(13) .197(5) .031(17) Uiso . . 1.000 H
H8 -.024(5) -.024(15) .171(7) .07(3) Uiso . . 1.000 H
H10A .333(8) -.18(3) .090(11) .17(6) Uiso . . 1.000 H
H10B .335(5) .125(18) .135(7) .06(3) Uiso . . 1.000 H
H12 .314(4) .178(17) .328(6) .07(2) Uiso . . 1.000 H
H13 .37318 .06793 .48036 .1078 Uiso . . 1.000 H
H14 .455(8) -.27(3) .474(11) .17(7) Uiso . . 1.000 H
H15 .486(6) -.47(2) .345(8) .10(4) Uiso . . 1.000 H
H16 .420(6) -.40(3) .203(9) .11(4) Uiso . . 1.000 H

loop_
_atom_type_symbol
_atom_type_description
_atom_type_scat_dispersion_real
_atom_type_scat_dispersion_imag
_atom_type_scat_source
N N .0311 .0180 'International Tables Vol C Tables 4.2.6.8 and 6.1.1.4'
Br Br -.6763 1.2805 'International Tables Vol C Tables 4.2.6.8 and 6.1.1.4'
H H .0000 .0000 'International Tables Vol C Tables 4.2.6.8 and 6.1.1.4'
C C .0181 .0091 'International Tables Vol C Tables 4.2.6.8 and 6.1.1.4'

loop_
_geom_angle_atom_site_label_1
_geom_angle_atom_site_label_2
_geom_angle_atom_site_label_3
_geom_angle
_geom_angle_publ_flag
C2 N1 C6 119.3(6) yes
C2 N3 C4 118.2(7) yes
C6 N6 C10 124.7(8) yes
C5 N7 C8 107.4(6) yes
C4 N9 C8 103.5(6) yes
C4 N3 H3 123(5) no
C2 N3 H3 119(5) no
C10 N6 H6 112(4) no
C6 N6 H6 122(4) no
C5 N7 H7 124(4) no
C8 N7 H7 128(4) no
N1 C2 N3 124.9(7) yes
N9 C4 C5 112.1(6) yes
N3 C4 N9 129.0(7) yes
N3 C4 C5 118.9(7) yes
N7 C5 C4 103.7(6) yes
C4 C5 C6 120.8(6) no
N7 C5 C6 135.3(6) yes
N1 C6 N6 119.5(7) yes
N6 C6 C5 122.8(7) yes
N1 C6 C5 117.8(6) yes
N7 C8 N9 113.4(7) yes
N6 C10 C11 111.1(8) yes
C10 C11 C12 121.8(9) no
C10 C11 C16 118.5(9) no
C12 C11 C16 119.6(8) no
C11 C12 C13 120.6(10) no
C12 C13 C14 120.7(10) no
C13 C14 C15 119.6(11) no
C14 C15 C16 119.3(12) no
C11 C16 C15 120.0(10) no
N1 C2 H2 120(4) no
N3 C2 H2 115(4) no
N7 C8 H8 125(6) no
N9 C8 H8 121(6) no
N6 C10 H10A 101(8) no
N6 C10 H10B 105(6) no
C11 C10 H10A 114(8) no
C11 C10 H10B 106(6) no
H10A C10 H10B 119(11) no
C11 C12 H12 119(5) no
C13 C12 H12 120(5) no
C12 C13 H13 119.60 no
C14 C13 H13 119.67 no
C13 C14 H14 132(11) no
C15 C14 H14 108(11) no
C14 C15 H15 123(7) no
C16 C15 H15 118(7) no
C11 C16 H16 124(8) no
C15 C16 H16 116(9) no

loop_
_geom_bond_atom_site_label_1
_geom_bond_atom_site_label_2
_geom_bond_site_symmetry_1
_geom_bond_site_symmetry_2
_geom_bond_distance
_geom_bond_publ_flag
N1 C2 . . 1.318(10) yes
N1 C6 . . 1.352(9) yes
N3 C2 . . 1.342(12) yes
N3 C4 . . 1.348(9) yes
N6 C6 . . 1.318(10) yes
N6 C10 . . 1.444(12) yes
N7 C5 . . 1.384(9) yes
N7 C8 . . 1.321(10) yes
N9 C4 . . 1.350(10) yes
N9 C8 . . 1.334(10) yes
N3 H3 . . .86(7) no
N6 H6 . . .85(7) no
N7 H7 . . .77(7) no
C4 C5 . . 1.381(10) no
C5 C6 . . 1.398(11) no
C10 C11 . . 1.517(13) no
C11 C16 . . 1.365(13) no
C11 C12 . . 1.352(13) no
C12 C13 . . 1.367(15) no
C13 C14 . . 1.345(17) no
C14 C15 . . 1.379(18) no
C15 C16 . . 1.386(15) no
C2 H2 . . 1.00(8) no
C8 H8 . . .89(9) no
C10 H10A . . 1.10(15) no
C10 H10B . . .86(9) no
C12 H12 . . .98(8) no
C13 H13 . . .9299 no
C14 H14 . . .75(15) no
C15 H15 . . .92(11) no
C16 H16 . . .91(13) no

loop_
_geom_contact_atom_site_label_1
_geom_contact_atom_site_label_2
_geom_contact_distance
_geom_contact_site_symmetry_2
_geom_contact_publ_flag
Br1 N6 3.408(7) 1_565 no
Br1 N7 3.244(6) 1_565 no
Br1 C5 3.491(7) . no
Br1 C6 3.554(7) . no
Br1 C8 3.534(8) 2_555 no
Br1 C2 3.557(8) 4_555 no
Br1 C2 3.631(8) 4_565 no
Br1 H7 2.50(6) 1_565 no
Br1 H8 2.75(9) 2_555 no
Br1 H12 3.25(8) . no
Br1 H6 2.60(7) 1_565 no
Br1 H2 2.75(8) 4_565 no
N3 N9 2.925(10) 3_565 no
N6 N7 3.098(9) . no
N6 Br1 3.408(7) 1_545 no
N7 N6 3.098(9) . no
N7 Br1 3.244(6) 1_545 no
N9 C8 3.401(9) 3_555 no
N9 N3 2.925(10) 3_565 no
N1 H10B 2.45(9) . no
N6 H12 2.80(8) . no
N7 H6 2.90(6) . no
N9 H3 2.12(7) 3_565 no
C2 Br1 3.557(8) 4_554 no
C2 Br1 3.631(8) 4_564 no
C5 Br1 3.491(7) . no
C6 Br1 3.554(7) . no
C8 Br1 3.534(8) 2_545 no
C8 N9 3.401(9) 3_555 no
C8 H3 3.08(7) 3_565 no
C12 H6 3.06(6) . no
C13 H10A 2.92(15) 4_545 no
C14 H10A 3.01(15) 4_545 no
C16 H15 2.88(11) 2_655 no
H2 Br1 2.75(8) 4_564 no
H3 N9 2.12(7) 3_565 no
H3 C8 3.08(7) 3_565 no
H6 Br1 2.60(7) 1_545 no
H6 N7 2.90(6) . no
H6 C12 3.06(6) . no
H7 Br1 2.50(6) 1_545 no
H8 Br1 2.75(9) 2_545 no
H10A H16 2.42(19) . no
H10A C13 2.92(15) 4_544 no
H10A C14 3.01(15) 4_544 no
H10B N1 2.45(9) . no
H12 Br1 3.25(8) . no
H12 N6 2.80(8) . no
H15 C16 2.88(11) 2_645 no
H16 H10A 2.42(19) . no

loop_
_geom_hbond_atom_site_label_D
_geom_hbond_atom_site_label_H
_geom_hbond_atom_site_label_A
_geom_hbond_site_symmetry_A
_geom_hbond_distance_DH
_geom_hbond_distance_HA
_geom_hbond_distance_DA
_geom_hbond_angle_DHA
_geom_hbond_publ_flag
N3 H3 N9 3_565 .86(7) 2.12(7) 2.925(10) 156(7) yes
N6 H6 Br1 1_545 .85(7) 2.60(7) 3.408(7) 159(6) yes
N7 H7 Br1 1_545 .77(7) 2.50(6) 3.244(6) 161(5) yes
C2 H2 Br1 4_564 1.00(8) 2.75(8) 3.631(8) 147(6) yes
C8 H8 Br1 2_545 .89(9) 2.75(9) 3.534(8) 147(7) yes
C10 H10B N1 . .86(9) 2.45(9) 2.806(14) 106(7) yes

loop_
_geom_torsion_atom_site_label_1
_geom_torsion_atom_site_label_2
_geom_torsion_atom_site_label_3
_geom_torsion_atom_site_label_4
_geom_torsion
_geom_torsion_publ_flag
C6 N1 C2 N3 .7(11) no
C2 N1 C6 N6 -178.1(7) no
C2 N1 C6 C5 1.0(10) no
C4 N3 C2 N1 -.7(11) no
C2 N3 C4 N9 177.4(7) no
C2 N3 C4 C5 -1.2(10) no
C10 N6 C6 N1 -1.1(12) no
C10 N6 C6 C5 179.8(9) no
C6 N6 C10 C11 144.2(9) no
C8 N7 C5 C4 .6(8) no
C8 N7 C5 C6 174.9(8) no
C5 N7 C8 N9 -.5(9) no
C8 N9 C4 N3 -178.4(7) no
C8 N9 C4 C5 .3(8) no
C4 N9 C8 N7 .2(8) no
N3 C4 C5 N7 178.3(6) no
N3 C4 C5 C6 2.9(10) no
N9 C4 C5 C6 -175.9(6) no
N9 C4 C5 N7 -.5(8) no
C4 C5 C6 N6 176.3(7) no
C4 C5 C6 N1 -2.8(10) no
N7 C5 C6 N1 -176.4(7) no
N7 C5 C6 N6 2.7(13) no
N6 C10 C11 C16 125.5(10) no
N6 C10 C11 C12 -54.2(15) no
C10 C11 C12 C13 179.5(10) no
C16 C11 C12 C13 -.2(15) no
C10 C11 C16 C15 179.1(10) no
C12 C11 C16 C15 -1.2(15) no
C11 C12 C13 C14 2.4(17) no
C12 C13 C14 C15 -3.1(19) no
C13 C14 C15 C16 1.6(19) no
C14 C15 C16 C11 .5(17) no

loop_
_cod_related_entry_id
_cod_related_entry_database
_cod_related_entry_code
1 ChemSpider 21132734
